data_4515864
loop_
_publ_author_name
'Ramu, Gopathi'
'Hari Krishna, Namballa'
'Pawar, Gaurav'
'Visweswara Sastry, K. N.'
'Nanubolu, Jagadeesh Babu'
'Nagendra Babu, Bathini'

_publ_section_title
;
 Solvent-Controlled, Tunable Domino Reaction of 3-Ylideneoxindoles with in
 Situ-Generated \a-Aryldiazomethanes: A Facile Access to
 3-Spirocyclopropyl-2-oxindole and Pyrazoloquinazolinone Scaffolds.
;
_journal_issue 10
_journal_name_full 'ACS omega'
_journal_page_first 12349
_journal_page_last 12360
_journal_paper_doi 10.1021/acsomega.8b01857
_journal_volume 3
_journal_year 2018
_chemical_formula_moiety 'C20 H18 F N O4'
_chemical_formula_sum 'C20 H18 F N O4'
_chemical_formula_weight 355.35
_chemical_name_systematic 'ethyl 5'-fluoro-3-(4-methoxyphenyl)-2'-oxospiro[cyclopropane-1,3'-indoline]-2-carboxylate'
_space_group_crystal_system monoclinic
_space_group_IT_number 14
_space_group_name_Hall '-P 2ybc'
_space_group_name_H-M_alt 'P 1 21/c 1'
_atom_sites_solution_hydrogens mixed
_audit_creation_method SHELXL-2017/1
_cell_angle_alpha 90
_cell_angle_beta 93.02(2)
_cell_angle_gamma 90
_cell_formula_units_Z 4
_cell_length_a 6.081(5)
_cell_length_b 12.345(11)
_cell_length_c 22.898(16)
_cell_measurement_reflns_used 6367
_cell_measurement_temperature 293(2)
_cell_measurement_theta_max 26.122
_cell_measurement_theta_min 2.421
_cell_volume 1717(2)
_computing_cell_refinement '<i>SAINT</i> (Bruker, 2016)'
_computing_data_collection '<i>APEX3</i> (Bruker, 2016)'
_computing_data_reduction 'Bruker SAINT'
_computing_molecular_graphics 'Bruker SHELXTL'
_computing_publication_material 'Bruker SHELXTL'
_computing_structure_refinement '<i>SHELXL2014</i> (Sheldrick, 2015)'
_computing_structure_solution '<i>SHELXT</i> (Sheldrick, 2015)'
_diffrn_ambient_temperature 293(2)
_diffrn_measured_fraction_theta_full 0.999
_diffrn_measured_fraction_theta_max 0.999
_diffrn_measurement_device_type 'Bruker D8 QUEST PHOTON-100'
_diffrn_measurement_method '\w and \f'
_diffrn_radiation_type MoK\a
_diffrn_radiation_wavelength 0.71073
_diffrn_reflns_av_R_equivalents 0.0762
_diffrn_reflns_av_unetI/netI 0.0573
_diffrn_reflns_Laue_measured_fraction_full 0.999
_diffrn_reflns_Laue_measured_fraction_max 0.999
_diffrn_reflns_limit_h_max 7
_diffrn_reflns_limit_h_min -6
_diffrn_reflns_limit_k_max 16
_diffrn_reflns_limit_k_min -15
_diffrn_reflns_limit_l_max 29
_diffrn_reflns_limit_l_min -29
_diffrn_reflns_number 24351
_diffrn_reflns_point_group_measured_fraction_full 0.999
_diffrn_reflns_point_group_measured_fraction_max 0.999
_diffrn_reflns_theta_full 25.242
_diffrn_reflns_theta_max 27.499
_diffrn_reflns_theta_min 2.428
_exptl_absorpt_coefficient_mu 0.103
_exptl_absorpt_correction_T_max 0.980
_exptl_absorpt_correction_T_min 0.950
_exptl_absorpt_correction_type multi-scan
_exptl_absorpt_process_details 'SADABS 2014/5'
_exptl_crystal_density_diffrn 1.375
_exptl_crystal_description BLOCK
_exptl_crystal_F_000 744
_exptl_crystal_size_max 0.340
_exptl_crystal_size_mid 0.320
_exptl_crystal_size_min 0.190
_refine_diff_density_max 0.184
_refine_diff_density_min -0.248
_refine_diff_density_rms 0.053
_refine_ls_extinction_method none
_refine_ls_goodness_of_fit_ref 1.072
_refine_ls_hydrogen_treatment mixed
_refine_ls_matrix_type full
_refine_ls_number_parameters 241
_refine_ls_number_reflns 3932
_refine_ls_number_restraints 0
_refine_ls_restrained_S_all 1.072
_refine_ls_R_factor_all 0.1137
_refine_ls_R_factor_gt 0.0643
_refine_ls_shift/su_max 0.000
_refine_ls_shift/su_mean 0.000
_refine_ls_structure_factor_coef Fsqd
_refine_ls_weighting_details 'w=1/[\s^2^(Fo^2^)+(0.1000P)^2^] where P=(Fo^2^+2Fc^2^)/3'
_refine_ls_weighting_scheme calc
_refine_ls_wR_factor_gt 0.1539
_refine_ls_wR_factor_ref 0.1784
_reflns_Friedel_coverage 0.000
_reflns_number_gt 2469
_reflns_number_total 3932
_reflns_threshold_expression 'I > 2\s(I)'
_cod_data_source_file ao8b01857_si_002.cif
_cod_data_source_block KA313_0m
_cod_original_sg_symbol_H-M 'P 21/c'
_cod_database_code 4515864
_shelx_shelxl_version_number 2017/1
_shelx_space_group_comment
;
The symmetry employed for this shelxl refinement is uniquely defined
by the following loop, which should always be used as a source of
symmetry information in preference to the above space-group names.
They are only intended as comments.
;
_shelx_estimated_absorpt_t_min 0.966
_shelx_estimated_absorpt_t_max 0.981

loop_
_space_group_symop_operation_xyz
'x, y, z'
'-x, y+1/2, -z+1/2'
'-x, -y, -z'
'x, -y-1/2, z-1/2'

loop_
_atom_site_label
_atom_site_type_symbol
_atom_site_fract_x
_atom_site_fract_y
_atom_site_fract_z
_atom_site_U_iso_or_equiv
_atom_site_adp_type
_atom_site_occupancy
_atom_site_site_symmetry_order
_atom_site_calc_flag
_atom_site_refinement_flags_posn
_atom_site_refinement_flags_adp
C1 C 0.5947(4) 0.52891(16) 0.57636(9) 0.0386(5) Uani 1 1 d . .
C2 C 0.4722(4) 0.44148(18) 0.59302(10) 0.0513(6) Uani 1 1 d . .
H2 H 0.510406 0.371248 0.582898 0.062 Uiso 1 1 calc R U
C3 C 0.2911(4) 0.4614(2) 0.62523(10) 0.0548(7) Uani 1 1 d . .
H3 H 0.204536 0.404302 0.637230 0.066 Uiso 1 1 calc R U
C4 C 0.2398(4) 0.5654(2) 0.63937(10) 0.0486(6) Uani 1 1 d . .
C5 C 0.3607(4) 0.65388(18) 0.62371(9) 0.0415(5) Uani 1 1 d . .
H5 H 0.321883 0.723713 0.634408 0.050 Uiso 1 1 calc R U
C6 C 0.5420(3) 0.63473(16) 0.59149(8) 0.0342(5) Uani 1 1 d . .
C7 C 0.6993(3) 0.70549(16) 0.56270(8) 0.0349(5) Uani 1 1 d . .
C8 C 0.8471(4) 0.62985(16) 0.53111(8) 0.0360(5) Uani 1 1 d . .
C9 C 0.6401(4) 0.81894(16) 0.53949(8) 0.0375(5) Uani 1 1 d . .
H9 H 0.500878 0.846267 0.553401 0.045 Uiso 1 1 calc R U
C10 C 0.8138(4) 0.80808(15) 0.58642(9) 0.0362(5) Uani 1 1 d . .
H10 H 0.964507 0.818964 0.574421 0.043 Uiso 1 1 calc R U
C11 C 0.7739(4) 0.84031(16) 0.64749(9) 0.0395(5) Uani 1 1 d . .
C12 C 0.9466(4) 0.8586(2) 0.74171(9) 0.0532(7) Uani 1 1 d . .
H12A H 0.813401 0.829115 0.756972 0.064 Uiso 1 1 calc R U
H12B H 0.946465 0.936534 0.747182 0.064 Uiso 1 1 calc R U
C13 C 1.1435(5) 0.8099(3) 0.77204(11) 0.0750(9) Uani 1 1 d . .
H13A H 1.147089 0.828720 0.812751 0.112 Uiso 1 1 calc R U
H13B H 1.273748 0.836781 0.755027 0.112 Uiso 1 1 calc R U
H13C H 1.137486 0.732515 0.767999 0.112 Uiso 1 1 calc R U
C14 C 0.6787(4) 0.85210(15) 0.47833(9) 0.0362(5) Uani 1 1 d . .
C15 C 0.8807(4) 0.88669(19) 0.46004(10) 0.0487(6) Uani 1 1 d . .
H15 H 0.999192 0.892662 0.487226 0.058 Uiso 1 1 calc R U
C16 C 0.9093(4) 0.9124(2) 0.40251(10) 0.0517(6) Uani 1 1 d . .
H16 H 1.045822 0.936375 0.391331 0.062 Uiso 1 1 calc R U
C17 C 0.7372(4) 0.90270(17) 0.36138(9) 0.0426(6) Uani 1 1 d . .
C18 C 0.5340(4) 0.87098(19) 0.37872(10) 0.0461(6) Uani 1 1 d . .
H18 H 0.415206 0.866040 0.351553 0.055 Uiso 1 1 calc R U
C19 C 0.5074(4) 0.84646(18) 0.43690(9) 0.0431(6) Uani 1 1 d . .
H19 H 0.369110 0.825519 0.448304 0.052 Uiso 1 1 calc R U
C20 C 0.6156(4) 0.9162(2) 0.26112(10) 0.0598(7) Uani 1 1 d . .
H20A H 0.671086 0.936072 0.224124 0.090 Uiso 1 1 calc R U
H20B H 0.495882 0.963251 0.269768 0.090 Uiso 1 1 calc R U
H20C H 0.564521 0.842651 0.259398 0.090 Uiso 1 1 calc R U
H1N H 0.844(4) 0.473(2) 0.5262(10) 0.063(8) Uiso 1 1 d . .
N1 N 0.7753(3) 0.52869(14) 0.54137(8) 0.0421(5) Uani 1 1 d . .
O1 O 1.0045(3) 0.65466(12) 0.50278(6) 0.0460(4) Uani 1 1 d . .
O2 O 0.6007(3) 0.86809(16) 0.66499(7) 0.0629(5) Uani 1 1 d . .
O3 O 0.9580(3) 0.83217(13) 0.68017(6) 0.0482(4) Uani 1 1 d . .
O4 O 0.7854(3) 0.92607(15) 0.30539(7) 0.0581(5) Uani 1 1 d . .
F1 F 0.0581(3) 0.58284(13) 0.67028(7) 0.0730(5) Uani 1 1 d . .

loop_
_atom_site_aniso_label
_atom_site_aniso_U_11
_atom_site_aniso_U_22
_atom_site_aniso_U_33
_atom_site_aniso_U_23
_atom_site_aniso_U_13
_atom_site_aniso_U_12
C1 0.0515(14) 0.0388(12) 0.0253(10) -0.0016(8) -0.0005(10) 0.0020(10)
C2 0.0728(18) 0.0396(12) 0.0414(13) 0.0015(10) 0.0035(13) -0.0052(12)
C3 0.0657(17) 0.0559(15) 0.0430(13) 0.0102(11) 0.0045(12) -0.0151(13)
C4 0.0477(14) 0.0619(16) 0.0366(12) 0.0082(11) 0.0075(11) -0.0005(11)
C5 0.0449(13) 0.0464(12) 0.0330(11) 0.0037(9) 0.0015(10) 0.0070(10)
C6 0.0429(12) 0.0360(11) 0.0232(10) 0.0021(8) -0.0019(9) 0.0026(9)
C7 0.0431(13) 0.0338(11) 0.0278(10) -0.0032(8) 0.0036(9) 0.0049(9)
C8 0.0460(13) 0.0356(11) 0.0263(10) -0.0045(8) 0.0010(9) 0.0044(9)
C9 0.0447(13) 0.0343(11) 0.0337(11) -0.0012(9) 0.0050(10) 0.0088(9)
C10 0.0438(13) 0.0334(10) 0.0318(11) -0.0043(8) 0.0056(10) 0.0029(9)
C11 0.0488(15) 0.0336(11) 0.0363(12) -0.0055(9) 0.0050(11) 0.0033(10)
C12 0.0619(17) 0.0685(16) 0.0294(12) -0.0148(11) 0.0043(11) 0.0008(13)
C13 0.083(2) 0.096(2) 0.0444(15) -0.0110(15) -0.0106(15) 0.0151(18)
C14 0.0446(13) 0.0291(10) 0.0349(12) 0.0016(8) 0.0007(10) 0.0054(9)
C15 0.0450(14) 0.0591(15) 0.0413(13) 0.0066(11) -0.0061(11) -0.0085(11)
C16 0.0455(14) 0.0651(16) 0.0448(14) 0.0099(11) 0.0046(12) -0.0107(12)
C17 0.0508(15) 0.0431(12) 0.0342(12) 0.0042(9) 0.0043(11) -0.0005(10)
C18 0.0431(14) 0.0576(14) 0.0369(12) 0.0026(10) -0.0037(10) 0.0007(11)
C19 0.0398(13) 0.0507(13) 0.0392(12) 0.0048(10) 0.0046(11) 0.0020(10)
C20 0.0687(18) 0.0796(18) 0.0308(13) 0.0018(12) 0.0004(12) 0.0010(14)
N1 0.0590(13) 0.0315(10) 0.0365(10) -0.0055(8) 0.0080(9) 0.0067(8)
O1 0.0552(10) 0.0415(8) 0.0428(9) -0.0064(7) 0.0159(8) 0.0054(7)
O2 0.0567(12) 0.0837(13) 0.0487(10) -0.0214(9) 0.0063(9) 0.0203(9)
O3 0.0493(10) 0.0628(10) 0.0326(8) -0.0125(7) 0.0016(7) 0.0023(8)
O4 0.0587(11) 0.0803(12) 0.0357(9) 0.0100(8) 0.0054(8) -0.0055(9)
F1 0.0657(10) 0.0833(11) 0.0727(11) 0.0123(8) 0.0301(9) -0.0014(8)

loop_
_atom_type_symbol
_atom_type_description
_atom_type_scat_dispersion_real
_atom_type_scat_dispersion_imag
_atom_type_scat_source
C C 0.0033 0.0016 'International Tables Vol C Tables 4.2.6.8 and 6.1.1.4'
H H 0.0000 0.0000 'International Tables Vol C Tables 4.2.6.8 and 6.1.1.4'
N N 0.0061 0.0033 'International Tables Vol C Tables 4.2.6.8 and 6.1.1.4'
O O 0.0106 0.0060 'International Tables Vol C Tables 4.2.6.8 and 6.1.1.4'
F F 0.0171 0.0103 'International Tables Vol C Tables 4.2.6.8 and 6.1.1.4'

loop_
_geom_angle_atom_site_label_1
_geom_angle_atom_site_label_2
_geom_angle_atom_site_label_3
_geom_angle
C2 C1 C6 122.1(2)
C2 C1 N1 127.75(19)
C6 C1 N1 110.08(18)
C1 C2 C3 117.8(2)
C1 C2 H2 121.1
C3 C2 H2 121.1
C4 C3 C2 119.6(2)
C4 C3 H3 120.2
C2 C3 H3 120.2
F1 C4 C3 118.3(2)
F1 C4 C5 118.1(2)
C3 C4 C5 123.6(2)
C4 C5 C6 117.2(2)
C4 C5 H5 121.4
C6 C5 H5 121.4
C5 C6 C1 119.65(19)
C5 C6 C7 133.85(19)
C1 C6 C7 106.31(18)
C6 C7 C8 105.35(18)
C6 C7 C10 128.63(16)
C8 C7 C10 114.30(18)
C6 C7 C9 123.29(18)
C8 C7 C9 122.31(16)
C10 C7 C9 57.43(14)
O1 C8 N1 126.46(18)
O1 C8 C7 127.05(19)
N1 C8 C7 106.47(18)
C10 C9 C14 124.7(2)
C10 C9 C7 61.17(13)
C14 C9 C7 122.06(16)
C10 C9 H9 113.1
C14 C9 H9 113.1
C7 C9 H9 113.1
C9 C10 C11 121.07(19)
C9 C10 C7 61.40(14)
C11 C10 C7 117.51(17)
C9 C10 H10 115.4
C11 C10 H10 115.4
C7 C10 H10 115.4
O2 C11 O3 124.6(2)
O2 C11 C10 125.6(2)
O3 C11 C10 109.78(19)
O3 C12 C13 106.6(2)
O3 C12 H12A 110.4
C13 C12 H12A 110.4
O3 C12 H12B 110.4
C13 C12 H12B 110.4
H12A C12 H12B 108.6
C12 C13 H13A 109.5
C12 C13 H13B 109.5
H13A C13 H13B 109.5
C12 C13 H13C 109.5
H13A C13 H13C 109.5
H13B C13 H13C 109.5
C19 C14 C15 117.3(2)
C19 C14 C9 119.0(2)
C15 C14 C9 123.7(2)
C16 C15 C14 121.3(2)
C16 C15 H15 119.3
C14 C15 H15 119.3
C15 C16 C17 120.4(2)
C15 C16 H16 119.8
C17 C16 H16 119.8
O4 C17 C18 125.0(2)
O4 C17 C16 115.6(2)
C18 C17 C16 119.3(2)
C17 C18 C19 119.5(2)
C17 C18 H18 120.2
C19 C18 H18 120.2
C14 C19 C18 122.1(2)
C14 C19 H19 119.0
C18 C19 H19 119.0
O4 C20 H20A 109.5
O4 C20 H20B 109.5
H20A C20 H20B 109.5
O4 C20 H20C 109.5
H20A C20 H20C 109.5
H20B C20 H20C 109.5
C8 N1 C1 111.78(17)
C8 N1 H1N 119.3(16)
C1 N1 H1N 128.9(16)
C11 O3 C12 116.85(18)
C17 O4 C20 118.15(19)

loop_
_geom_bond_atom_site_label_1
_geom_bond_atom_site_label_2
_geom_bond_distance
C1 C2 1.376(3)
C1 C6 1.393(3)
C1 N1 1.393(3)
C2 C3 1.380(3)
C2 H2 0.9300
C3 C4 1.365(4)
C3 H3 0.9300
C4 F1 1.360(3)
C4 C5 1.374(3)
C5 C6 1.379(3)
C5 H5 0.9300
C6 C7 1.477(3)
C7 C8 1.507(3)
C7 C10 1.531(3)
C7 C9 1.534(3)
C8 O1 1.223(2)
C8 N1 1.348(3)
C9 C10 1.473(3)
C9 C14 1.489(3)
C9 H9 0.9800
C10 C11 1.486(3)
C10 H10 0.9800
C11 O2 1.197(3)
C11 O3 1.317(3)
C12 O3 1.452(3)
C12 C13 1.480(4)
C12 H12A 0.9700
C12 H12B 0.9700
C13 H13A 0.9600
C13 H13B 0.9600
C13 H13C 0.9600
C14 C19 1.373(3)
C14 C15 1.386(3)
C15 C16 1.375(3)
C15 H15 0.9300
C16 C17 1.376(3)
C16 H16 0.9300
C17 O4 1.361(3)
C17 C18 1.375(3)
C18 C19 1.384(3)
C18 H18 0.9300
C19 H19 0.9300
C20 O4 1.414(3)
C20 H20A 0.9600
C20 H20B 0.9600
C20 H20C 0.9600
N1 H1N 0.89(3)

loop_
_geom_torsion_atom_site_label_1
_geom_torsion_atom_site_label_2
_geom_torsion_atom_site_label_3
_geom_torsion_atom_site_label_4
_geom_torsion
C6 C1 C2 C3 0.6(3)
N1 C1 C2 C3 -176.2(2)
C1 C2 C3 C4 0.0(4)
C2 C3 C4 F1 178.9(2)
C2 C3 C4 C5 -0.6(4)
F1 C4 C5 C6 -178.86(19)
C3 C4 C5 C6 0.6(4)
C4 C5 C6 C1 0.0(3)
C4 C5 C6 C7 174.1(2)
C2 C1 C6 C5 -0.6(3)
N1 C1 C6 C5 176.77(19)
C2 C1 C6 C7 -176.2(2)
N1 C1 C6 C7 1.2(2)
C5 C6 C7 C8 -175.7(2)
C1 C6 C7 C8 -1.0(2)
C5 C6 C7 C10 44.3(4)
C1 C6 C7 C10 -141.0(2)
C5 C6 C7 C9 -28.2(3)
C1 C6 C7 C9 146.46(19)
C6 C7 C8 O1 -178.0(2)
C10 C7 C8 O1 -31.4(3)
C9 C7 C8 O1 34.1(3)
C6 C7 C8 N1 0.5(2)
C10 C7 C8 N1 147.07(18)
C9 C7 C8 N1 -147.3(2)
C6 C7 C9 C10 117.8(2)
C8 C7 C9 C10 -100.0(2)
C6 C7 C9 C14 -127.3(2)
C8 C7 C9 C14 14.9(3)
C10 C7 C9 C14 114.9(2)
C14 C9 C10 C11 142.5(2)
C7 C9 C10 C11 -106.6(2)
C14 C9 C10 C7 -110.9(2)
C6 C7 C10 C9 -108.9(2)
C8 C7 C10 C9 114.05(19)
C6 C7 C10 C11 3.4(3)
C8 C7 C10 C11 -133.7(2)
C9 C7 C10 C11 112.3(2)
C9 C10 C11 O2 6.5(3)
C7 C10 C11 O2 -65.0(3)
C9 C10 C11 O3 -174.48(17)
C7 C10 C11 O3 114.0(2)
C10 C9 C14 C19 172.12(18)
C7 C9 C14 C19 97.1(3)
C10 C9 C14 C15 -6.5(3)
C7 C9 C14 C15 -81.5(3)
C19 C14 C15 C16 -1.2(3)
C9 C14 C15 C16 177.4(2)
C14 C15 C16 C17 -0.9(4)
C15 C16 C17 O4 -177.5(2)
C15 C16 C17 C18 2.4(4)
O4 C17 C18 C19 178.2(2)
C16 C17 C18 C19 -1.8(3)
C15 C14 C19 C18 1.9(3)
C9 C14 C19 C18 -176.84(19)
C17 C18 C19 C14 -0.4(3)
O1 C8 N1 C1 178.7(2)
C7 C8 N1 C1 0.2(2)
C2 C1 N1 C8 176.3(2)
C6 C1 N1 C8 -0.9(3)
O2 C11 O3 C12 0.3(3)
C10 C11 O3 C12 -178.71(18)
C13 C12 O3 C11 161.5(2)
C18 C17 O4 C20 -0.7(3)
C16 C17 O4 C20 179.2(2)
